data_4114169
loop_
_publ_author_name
'Sergey V. Lindeman'
'J\"urgen Hecht'
'Jay K. Kochi'

_publ_section_title
;
 The Charge-Transfer Motif in Crystal Engineering. Self-Assembly of
 Acentric (Diamondoid) Networks from Halide Salts and Carbon Tetrabromide
 as Electron-Donor/Acceptor Synthons
;
_journal_name_full 'Journal of the American Chemical Society'
_journal_page_first 11597
_journal_page_last 11606
_journal_paper_doi 10.1021/ja030299w
_journal_volume 125
_journal_year 2003
_chemical_formula_moiety '2(C Br4), (C4 H12 N)^+^, I^-^'
_chemical_formula_sum 'C6 H12 Br8 I N'
_chemical_formula_weight 864.35
_chemical_name_systematic
; 
 Carbon tetrabromide/Tetramethylammonium iodide Molecular complex 2:1
;
_space_group_IT_number 225
_symmetry_cell_setting cubic
_symmetry_space_group_name_Hall '-F 4 2 3'
_symmetry_space_group_name_H-M 'F m -3 m'
_atom_sites_solution_hydrogens geom
_atom_sites_solution_primary direct
_atom_sites_solution_secondary difmap
_audit_creation_method SHELXL
_cell_angle_alpha 90.00
_cell_angle_beta 90.00
_cell_angle_gamma 90.00
_cell_formula_units_Z 4
_cell_length_a 12.3980(14)
_cell_length_b 12.3980(14)
_cell_length_c 12.3980(14)
_cell_measurement_reflns_used 574
_cell_measurement_temperature 123(2)
_cell_measurement_theta_max 30
_cell_measurement_theta_min 2
_cell_volume 1905.7(4)
_computing_cell_refinement 'SAINT V6.01 (BrukerAXS, 1997-99)'
_computing_data_collection 'SMART V5.054 (BrukerAXS, 1997-98)'
_computing_data_reduction 'SAINT & SADABS V2.06 (Sheldrick, 2000)'
_computing_molecular_graphics 'XP V5.06 (BrukerAXS, 1997-99)'
_computing_publication_material 'SHELXL-93, XCIF V5.05 (BrukerAXS, 1997-99)'
_computing_structure_refinement 'SHELXL-93 (Sheldrick, 1993)'
_computing_structure_solution 'SHELXS-86 (Sheldrick, 1990)'
_diffrn_ambient_temperature 123(2)
_diffrn_measurement_device 'Siemens SMART'
_diffrn_measurement_method
;
\w-scan, frame range 0.3 deg, hemisphere
;
_diffrn_radiation_monochromator graphite
_diffrn_radiation_source 'fine-focus sealed tube'
_diffrn_radiation_type MoK\a
_diffrn_radiation_wavelength 0.71073
_diffrn_reflns_av_R_equivalents 0.0191
_diffrn_reflns_av_sigmaI/netI 0.0192
_diffrn_reflns_limit_h_max 9
_diffrn_reflns_limit_h_min 0
_diffrn_reflns_limit_k_max 12
_diffrn_reflns_limit_k_min 0
_diffrn_reflns_limit_l_max 17
_diffrn_reflns_limit_l_min 1
_diffrn_reflns_number 925
_diffrn_reflns_theta_max 31.85
_diffrn_reflns_theta_min 2.85
_exptl_absorpt_coefficient_mu 18.434
_exptl_absorpt_correction_T_max 1.000
_exptl_absorpt_correction_T_min 0.656
_exptl_absorpt_correction_type 'Semi-empirical (SADABS procedure)'
_exptl_crystal_colour colorless
_exptl_crystal_density_diffrn 3.013
_exptl_crystal_description prism
_exptl_crystal_F_000 1552
_exptl_crystal_size_max 0.14
_exptl_crystal_size_mid 0.12
_exptl_crystal_size_min 0.09
_refine_diff_density_max 0.631
_refine_diff_density_min -0.582
_refine_diff_density_rms 0.158
_refine_ls_extinction_method none
_refine_ls_goodness_of_fit_all 1.162
_refine_ls_goodness_of_fit_obs 1.180
_refine_ls_hydrogen_treatment
;
riding and rotating model with Uiso=1.5Uiso/eq of an adjacent carbon atom
;
_refine_ls_matrix_type full
_refine_ls_number_parameters 21
_refine_ls_number_reflns 201
_refine_ls_number_restraints 10
_refine_ls_restrained_S_all 1.131
_refine_ls_restrained_S_obs 1.148
_refine_ls_R_factor_all 0.0205
_refine_ls_R_factor_obs 0.0201
_refine_ls_shift/esd_max -0.052
_refine_ls_shift/esd_mean 0.024
_refine_ls_structure_factor_coef Fsqd
_refine_ls_weighting_details 'w=1/[\s^2^(Fo^2^)+(0.0305P)^2^+5.9495P] where P=(Fo^2^+2Fc^2^)/3'
_refine_ls_weighting_scheme calc
_refine_ls_wR_factor_all 0.0528
_refine_ls_wR_factor_obs 0.0527
_reflns_number_observed 195
_reflns_number_total 201
_reflns_observed_criterion >2sigma(I)
_cod_data_source_file ja030299w_5.cif
_cod_data_source_block slavcsx
_cod_depositor_comments
;
The following automatic conversions were performed:

'_refine_ls_weighting_scheme' value 'calc
w=1/[\s^2^(Fo^2^)+(0.0305P)^2^+5.9495P] where P=(Fo^2^+2Fc^2^)/3' was
changed to 'calc'. New tag '_refine_ls_weighting_details' was
created. The value of the new tag was set to
'w=1/[\s^2^(Fo^2^)+(0.0305P)^2^+5.9495P] where P=(Fo^2^+2Fc^2^)/3'.

Automatic conversion script
Id: cif_fix_values 3143 2015-03-26 13:38:13Z robertas 
;
_cod_database_code 4114169

loop_
_symmetry_equiv_pos_as_xyz
'x, y, z'
'-x, -y, z'
'-x, y, -z'
'x, -y, -z'
'z, x, y'
'z, -x, -y'
'-z, -x, y'
'-z, x, -y'
'y, z, x'
'-y, z, -x'
'y, -z, -x'
'-y, -z, x'
'y, x, -z'
'-y, -x, -z'
'y, -x, z'
'-y, x, z'
'x, z, -y'
'-x, z, y'
'-x, -z, -y'
'x, -z, y'
'z, y, -x'
'z, -y, x'
'-z, y, x'
'-z, -y, -x'
'x, y+1/2, z+1/2'
'-x, -y+1/2, z+1/2'
'-x, y+1/2, -z+1/2'
'x, -y+1/2, -z+1/2'
'z, x+1/2, y+1/2'
'z, -x+1/2, -y+1/2'
'-z, -x+1/2, y+1/2'
'-z, x+1/2, -y+1/2'
'y, z+1/2, x+1/2'
'-y, z+1/2, -x+1/2'
'y, -z+1/2, -x+1/2'
'-y, -z+1/2, x+1/2'
'y, x+1/2, -z+1/2'
'-y, -x+1/2, -z+1/2'
'y, -x+1/2, z+1/2'
'-y, x+1/2, z+1/2'
'x, z+1/2, -y+1/2'
'-x, z+1/2, y+1/2'
'-x, -z+1/2, -y+1/2'
'x, -z+1/2, y+1/2'
'z, y+1/2, -x+1/2'
'z, -y+1/2, x+1/2'
'-z, y+1/2, x+1/2'
'-z, -y+1/2, -x+1/2'
'x+1/2, y, z+1/2'
'-x+1/2, -y, z+1/2'
'-x+1/2, y, -z+1/2'
'x+1/2, -y, -z+1/2'
'z+1/2, x, y+1/2'
'z+1/2, -x, -y+1/2'
'-z+1/2, -x, y+1/2'
'-z+1/2, x, -y+1/2'
'y+1/2, z, x+1/2'
'-y+1/2, z, -x+1/2'
'y+1/2, -z, -x+1/2'
'-y+1/2, -z, x+1/2'
'y+1/2, x, -z+1/2'
'-y+1/2, -x, -z+1/2'
'y+1/2, -x, z+1/2'
'-y+1/2, x, z+1/2'
'x+1/2, z, -y+1/2'
'-x+1/2, z, y+1/2'
'-x+1/2, -z, -y+1/2'
'x+1/2, -z, y+1/2'
'z+1/2, y, -x+1/2'
'z+1/2, -y, x+1/2'
'-z+1/2, y, x+1/2'
'-z+1/2, -y, -x+1/2'
'x+1/2, y+1/2, z'
'-x+1/2, -y+1/2, z'
'-x+1/2, y+1/2, -z'
'x+1/2, -y+1/2, -z'
'z+1/2, x+1/2, y'
'z+1/2, -x+1/2, -y'
'-z+1/2, -x+1/2, y'
'-z+1/2, x+1/2, -y'
'y+1/2, z+1/2, x'
'-y+1/2, z+1/2, -x'
'y+1/2, -z+1/2, -x'
'-y+1/2, -z+1/2, x'
'y+1/2, x+1/2, -z'
'-y+1/2, -x+1/2, -z'
'y+1/2, -x+1/2, z'
'-y+1/2, x+1/2, z'
'x+1/2, z+1/2, -y'
'-x+1/2, z+1/2, y'
'-x+1/2, -z+1/2, -y'
'x+1/2, -z+1/2, y'
'z+1/2, y+1/2, -x'
'z+1/2, -y+1/2, x'
'-z+1/2, y+1/2, x'
'-z+1/2, -y+1/2, -x'
'-x, -y, -z'
'x, y, -z'
'x, -y, z'
'-x, y, z'
'-z, -x, -y'
'-z, x, y'
'z, x, -y'
'z, -x, y'
'-y, -z, -x'
'y, -z, x'
'-y, z, x'
'y, z, -x'
'-y, -x, z'
'y, x, z'
'-y, x, -z'
'y, -x, -z'
'-x, -z, y'
'x, -z, -y'
'x, z, y'
'-x, z, -y'
'-z, -y, x'
'-z, y, -x'
'z, -y, -x'
'z, y, x'
'-x, -y+1/2, -z+1/2'
'x, y+1/2, -z+1/2'
'x, -y+1/2, z+1/2'
'-x, y+1/2, z+1/2'
'-z, -x+1/2, -y+1/2'
'-z, x+1/2, y+1/2'
'z, x+1/2, -y+1/2'
'z, -x+1/2, y+1/2'
'-y, -z+1/2, -x+1/2'
'y, -z+1/2, x+1/2'
'-y, z+1/2, x+1/2'
'y, z+1/2, -x+1/2'
'-y, -x+1/2, z+1/2'
'y, x+1/2, z+1/2'
'-y, x+1/2, -z+1/2'
'y, -x+1/2, -z+1/2'
'-x, -z+1/2, y+1/2'
'x, -z+1/2, -y+1/2'
'x, z+1/2, y+1/2'
'-x, z+1/2, -y+1/2'
'-z, -y+1/2, x+1/2'
'-z, y+1/2, -x+1/2'
'z, -y+1/2, -x+1/2'
'z, y+1/2, x+1/2'
'-x+1/2, -y, -z+1/2'
'x+1/2, y, -z+1/2'
'x+1/2, -y, z+1/2'
'-x+1/2, y, z+1/2'
'-z+1/2, -x, -y+1/2'
'-z+1/2, x, y+1/2'
'z+1/2, x, -y+1/2'
'z+1/2, -x, y+1/2'
'-y+1/2, -z, -x+1/2'
'y+1/2, -z, x+1/2'
'-y+1/2, z, x+1/2'
'y+1/2, z, -x+1/2'
'-y+1/2, -x, z+1/2'
'y+1/2, x, z+1/2'
'-y+1/2, x, -z+1/2'
'y+1/2, -x, -z+1/2'
'-x+1/2, -z, y+1/2'
'x+1/2, -z, -y+1/2'
'x+1/2, z, y+1/2'
'-x+1/2, z, -y+1/2'
'-z+1/2, -y, x+1/2'
'-z+1/2, y, -x+1/2'
'z+1/2, -y, -x+1/2'
'z+1/2, y, x+1/2'
'-x+1/2, -y+1/2, -z'
'x+1/2, y+1/2, -z'
'x+1/2, -y+1/2, z'
'-x+1/2, y+1/2, z'
'-z+1/2, -x+1/2, -y'
'-z+1/2, x+1/2, y'
'z+1/2, x+1/2, -y'
'z+1/2, -x+1/2, y'
'-y+1/2, -z+1/2, -x'
'y+1/2, -z+1/2, x'
'-y+1/2, z+1/2, x'
'y+1/2, z+1/2, -x'
'-y+1/2, -x+1/2, z'
'y+1/2, x+1/2, z'
'-y+1/2, x+1/2, -z'
'y+1/2, -x+1/2, -z'
'-x+1/2, -z+1/2, y'
'x+1/2, -z+1/2, -y'
'x+1/2, z+1/2, y'
'-x+1/2, z+1/2, -y'
'-z+1/2, -y+1/2, x'
'-z+1/2, y+1/2, -x'
'z+1/2, -y+1/2, -x'
'z+1/2, y+1/2, x'

loop_
_atom_site_aniso_label
_atom_site_aniso_U_11
_atom_site_aniso_U_22
_atom_site_aniso_U_33
_atom_site_aniso_U_23
_atom_site_aniso_U_13
_atom_site_aniso_U_12
Br2 0.0199(2) 0.0199(2) 0.0199(2) -0.00323(7) -0.00323(7) -0.00323(7)

loop_
_atom_site_label
_atom_site_type_symbol
_atom_site_fract_x
_atom_site_fract_y
_atom_site_fract_z
_atom_site_U_iso_or_equiv
_atom_site_thermal_displace_type
_atom_site_occupancy
_atom_site_calc_flag
_atom_site_refinement_flags
_atom_site_disorder_group
I1 I 0.0000 0.0000 0.0000 0.0135(2) Uiso 1 d S .
Br2 Br 0.15937(2) 0.15937(2) 0.15937(2) 0.0199(2) Uani 1 d S .
C2 C 0.2500 0.2500 0.2500 0.0153(14) Uiso 1 d S .
N1 N 0.0000 0.5000 0.0000 0.025(2) Uiso 1 d SD -1
C1A C -0.0621(87) 0.5908(33) -0.0528(66) 0.030(8) Uiso 0.02 d PD -1
H1AA H -0.0637(87) 0.5797(33) -0.1310(66) 0.045 Uiso 0.02 calc PR -1
H1AB H -0.0268(87) 0.6597(33) -0.0367(66) 0.045 Uiso 0.02 calc PR -1
H1AC H -0.1360(87) 0.5919(33) -0.0248(66) 0.045 Uiso 0.02 calc PR -1
C1B C 0.1141(24) 0.4983(99) -0.0433(57) 0.030(8) Uiso 0.04 d SPD -1
H1BA H 0.1545(24) 0.4396(99) -0.0090(57) 0.045 Uiso 0.02 calc PR -1
H1BB H 0.1494(24) 0.5672(99) -0.0275(57) 0.045 Uiso 0.02 calc PR -1
H1BC H 0.1124(24) 0.4869(99) -0.1215(57) 0.045 Uiso 0.02 calc PR -1
C1C C 0.0026(52) 0.5173(52) 0.1208(15) 0.030(8) Uiso 0.04 d SPD -1
H1CA H 0.0439(52) 0.4590(52) 0.1548(15) 0.045 Uiso 0.04 calc SPR -1
H1CB H -0.0712(52) 0.5172(52) 0.1490(15) 0.045 Uiso 0.02 calc PR -1
H1CC H 0.0369(52) 0.5867(52) 0.1368(15) 0.045 Uiso 0.02 calc PR -1
C1D C -0.0545(70) 0.3936(34) -0.0248(34) 0.030(8) Uiso 0.02 d PD -1
H1DA H -0.0137(70) 0.3347(34) 0.0086(34) 0.045 Uiso 0.04 calc SPR -1
H1DB H -0.0570(70) 0.3829(34) -0.1031(34) 0.045 Uiso 0.02 calc PR -1
H1DC H -0.1281(70) 0.3944(34) 0.0041(34) 0.045 Uiso 0.02 calc PR -1

loop_
_atom_type_symbol
_atom_type_description
_atom_type_scat_dispersion_real
_atom_type_scat_dispersion_imag
_atom_type_scat_source
C C 0.0033 0.0016 'International Tables Vol C Tables 4.2.6.8 and 6.1.1.4'
H H 0.0000 0.0000 'International Tables Vol C Tables 4.2.6.8 and 6.1.1.4'
N N 0.0061 0.0033 'International Tables Vol C Tables 4.2.6.8 and 6.1.1.4'
Br Br -0.2901 2.4595 'International Tables Vol C Tables 4.2.6.8 and 6.1.1.4'
I I -0.4742 1.8119 'International Tables Vol C Tables 4.2.6.8 and 6.1.1.4'

loop_
_geom_angle_atom_site_label_1
_geom_angle_atom_site_label_2
_geom_angle_atom_site_label_3
_geom_angle
_geom_angle_site_symmetry_1
_geom_angle_site_symmetry_3
Br2 C2 Br2 109.5 74 .
Br2 C2 Br2 109.5 74 28
Br2 C2 Br2 109.5 . 28
Br2 C2 Br2 109.5 74 51
Br2 C2 Br2 109.5 . 51
Br2 C2 Br2 109.5 28 51
C1A N1 C1C 109.5(4) . .
C1A N1 C1D 109.5(4) . .
C1C N1 C1D 109.5(4) . .
C1A N1 C1B 109.4(4) . .
C1C N1 C1B 109.5(4) . .
C1D N1 C1B 109.4(4) . .

loop_
_geom_bond_atom_site_label_1
_geom_bond_atom_site_label_2
_geom_bond_distance
_geom_bond_site_symmetry_2
Br2 C2 1.9462(5) .
C2 Br2 1.9462(5) 74
C2 Br2 1.9462(5) 28
C2 Br2 1.9462(5) 51
N1 C1A 1.51(2) .
N1 C1C 1.51(2) .
N1 C1D 1.51(2) .
N1 C1B 1.51(2) .
